data_2004555
loop_
_publ_author_name
'Yuge, H.'
'Nishikiori, S.-I.'
'Iwamoto, T.'

_publ_section_title
;
 Double and Triple Interpenetrations of the Three-Dimensional
 Frameworks [Cd(mea)(daptn){Ni(CN)~4~}] and
 [Cd(mea)(dahxn){Ni(CN)~4~}].H~2~O (mea = 2-Aminoethanol, daptn =
 1,5-Diaminopentane, dahxn = 1,6-Diaminohexane)
;
_journal_issue 3
_journal_name_full 'Acta Crystallographica Section C'
_journal_page_first 575
_journal_page_last 578
_journal_paper_doi 10.1107/S0108270195011899
_journal_volume 52
_journal_year 1996
_chemical_formula_moiety '[Cd {Ni (C N )4 }(C2 H7 N O )(C5 H14 N2 )]'
_chemical_formula_structural '(Cd (C2 H7 N O) (C5 H14 N2) (Ni (C N)4))'
_chemical_formula_sum 'C11 H21 Cd N7 Ni O'
_chemical_formula_weight 438.44
_space_group_IT_number 15
_symmetry_cell_setting monoclinic
_symmetry_space_group_name_Hall '-C 2yc'
_symmetry_space_group_name_H-M 'C 1 2/c 1'
_cell_angle_alpha 90.00
_cell_angle_beta 115.06(2)
_cell_angle_gamma 90.00
_cell_formula_units_Z 4
_cell_length_a 13.479(5)
_cell_length_b 10.197(3)
_cell_length_c 13.954(5)
_cell_measurement_reflns_used 25
_cell_measurement_temperature 293
_cell_measurement_theta_max 17.370
_cell_measurement_theta_min 17.020
_cell_volume 1737.4(11)
_computing_cell_refinement
;      MSC/AFC Diffractometer Control Software
       (Molecular Structure Corporation, 1987)
;
_computing_data_collection
;      MSC/AFC Diffractometer Control Software
       (Molecular Structure Corporation, 1987)
;
_computing_molecular_graphics 'ORTEP-II (Johnson, 1976)'
_computing_structure_refinement 'SHELX-76 (Sheldrick, 1976)'
_computing_structure_solution 'SHELX-76 (Sheldrick, 1976)'
_diffrn_measurement_device 'RIGAKU AFC5S diffractometer'
_diffrn_measurement_method \w/2\q
_diffrn_radiation_type 'Mo K\a'
_diffrn_radiation_wavelength 0.71069
_diffrn_reflns_av_R_equivalents 0.010
_diffrn_reflns_limit_h_max 18
_diffrn_reflns_limit_h_min 0
_diffrn_reflns_limit_k_max 14
_diffrn_reflns_limit_k_min 0
_diffrn_reflns_limit_l_max 17
_diffrn_reflns_limit_l_min -19
_diffrn_reflns_number 3087
_diffrn_reflns_theta_max 30.00
_diffrn_standards_decay_% 1.0
_diffrn_standards_interval_count 150
_diffrn_standards_number 3
_exptl_absorpt_coefficient_mu 2.318
_exptl_absorpt_correction_type none
_exptl_crystal_colour yellow
_exptl_crystal_density_diffrn 1.68
_exptl_crystal_density_meas 1.670(10)
_exptl_crystal_density_method 'flotation in mesitylene-bromoform'
_exptl_crystal_description prism
_exptl_crystal_size_max 0.30
_exptl_crystal_size_mid 0.20
_exptl_crystal_size_min 0.18
_refine_diff_density_max 0.85
_refine_diff_density_min -0.89
_refine_ls_extinction_method none
_refine_ls_goodness_of_fit_obs 1.359
_refine_ls_hydrogen_treatment 'refall except H8, H9, H10, H11, H81, H91, H101, and H111 noref'
_refine_ls_number_parameters 132
_refine_ls_number_reflns 1474
_refine_ls_R_factor_obs 0.0379
_refine_ls_shift/esd_max 0.000
_refine_ls_structure_factor_coef F
_refine_ls_weighting_details 'w = 1/[\s^2^(Fo)+0.0008Fo^2^]'
_refine_ls_weighting_scheme calc
_refine_ls_wR_factor_obs 0.0529
_reflns_number_observed 1474
_reflns_number_total 2050
_reflns_observed_criterion >4sigma(F)
_cod_data_source_file ab1281.cif
_cod_data_source_block 1
_cod_depositor_comments
;
The following automatic conversions were performed:

'_refine_ls_weighting_scheme' value 'w = 1/[\s^2^(Fo)+0.0008Fo^2^]'
was changed to 'calc'. New tag '_refine_ls_weighting_details' was
created. The value of the new tag was set to 'w =
1/[\s^2^(Fo)+0.0008Fo^2^]'.

Automatic conversion script
Id: cif_fix_values 3143 2015-03-26 13:38:13Z robertas 
;
_cod_original_cell_volume 1737.4(9)
_cod_original_sg_symbol_H-M 'C 2/c'
_cod_database_code 2004555

loop_
_symmetry_equiv_pos_as_xyz
+x,+y,+z
-x,+y,1/2-z
-x,-y,-z
+x,-y,1/2+z
1/2+x,1/2+y,+z
1/2-x,1/2+y,1/2-z
1/2-x,1/2-y,-z
1/2+x,1/2-y,1/2+z

loop_
_atom_site_aniso_label
_atom_site_aniso_U_11
_atom_site_aniso_U_22
_atom_site_aniso_U_33
_atom_site_aniso_U_12
_atom_site_aniso_U_13
_atom_site_aniso_U_23
Cd .0548(3) .0269(2) .0519(3) -.0016(3) .0420(3) -.0004(3)
Ni .0480(4) .0239(4) .0383(4) .0025(5) .0187(4) -.0011(4)
ON .080(4) .078(4) .059(3) .030(3) .020(3) .005(2)
N1 .087(4) .024(2) .085(3) .003(3) .061(3) .000(2)
N2 .101(5) .062(4) .068(3) .013(3) .049(3) -.004(3)
N3 .054(3) .039(2) .056(3) -.003(2) .041(3) -.005(2)
C1 .056(3) .025(2) .049(3) .001(2) .029(2) -.003(2)
C2 .064(4) .028(2) .049(3) .005(3) .025(3) -.002(2)
C3 .054(3) .038(3) .052(3) -.004(3) .039(2) -.007(3)
C4 .043(3) .040(2) .042(3) .002(2) .028(2) .001(2)
C5 .041(3) .036(3) .049(4) .0 .028(3) .0
C6 .069(7) .046(4) .159(15) .004(4) .023(8) .021(6)

loop_
_atom_site_label
_atom_site_occupancy
_atom_site_fract_x
_atom_site_fract_y
_atom_site_fract_z
_atom_site_U_iso_or_equiv
_atom_site_thermal_displace_type
_atom_site_calc_flag
_atom_site_calc_attached_atom
Cd 1.0 .25 .25 .0 .0379(2) Uani d .
Ni 1.0 .25 .75 .0 .0366(3) Uani d .
ON 1.0 .3847(5) .2350(5) .1776(4) .076(2) Uani d .
N1 1.0 .2192(4) .4662(4) .0393(4) .057(2) Uani d .
N2 1.0 .1401(5) .8392(5) .1365(4) .073(3) Uani d .
N3 1.0 .1239(5) .1609(5) .0529(5) .044(2) Uani d .
C1 1.0 .2292(4) .5749(5) .0254(4) .041(2) Uani d .
C2 1.0 .1824(5) .8054(5) .0852(4) .047(2) Uani d .
C3 1.0 .0902(5) .2384(5) .1243(4) .042(2) Uani d .
C4 1.0 .0428(5) .1557(5) .1845(4) .038(2) Uani d .
C5 1.0 .0 .2385(7) .25 .039(2) Uani d .
C6 .80(3) .4401(9) .1164(8) .2280(15) .100(7) Uani d .
C61 .20(3) .472(2) .124(3) .180(2) .034(9) Uiso d .
H1 1.0 .171(5) .097(6) .102(5) .08(2) Uiso d .
H2 1.0 .071(5) .146(6) .006(4) .05(2) Uiso d .
H3 1.0 .139(5) .307(6) .163(5) .06(2) Uiso d .
H4 1.0 .038(5) .319(5) .080(4) .05(2) Uiso d .
H5 1.0 -.018(4) .104(5) .131(4) .040(10) Uiso d .
H6 1.0 .107(4) .094(4) .233(4) .040(10) Uiso d .
H7 1.0 .057(5) .306(7) .301(5) .07(2) Uiso d .
H8 .80 .34822 .26777 .22212 .10000 Uiso calc ON
H9 .40 .44401 .29728 .18254 .10000 Uiso calc ON
H10 .80 .41722 .09524 .29257 .15000 Uiso calc C6
H11 .80 .41062 .03798 .16950 .15000 Uiso calc C6
H81 .20 .34984 .20870 .22522 .10000 Uiso calc ON
H91 .10 .42241 .32131 .20114 .10000 Uiso calc ON
H101 .20 .43551 .03096 .14294 .15000 Uiso calc C6
H111 .20 .52946 .15626 .14780 .15000 Uiso calc C6

loop_
_atom_type_symbol
_atom_type_description
_atom_type_scat_dispersion_real
_atom_type_scat_dispersion_imag
_atom_type_scat_source
C C 0.002 0.002 'SHELX-76 (Sheldrick, 1976)'
H H 0.000 0.000 'SHELX-76 (Sheldrick, 1976)'
Cd Cd -1.005 1.202 'International Tables Vol. IV Table 2.2B'
N N 0.004 0.003 'SHELX-76 (Sheldrick, 1976)'
Ni Ni 0.285 1.113 'International Tables Vol. IV Table 2.2B'
ON 0.5O+0.5N 0.006 0.0045 'SHELX-76 (Sheldrick, 1976)'

loop_
_geom_angle_atom_site_label_1
_geom_angle_atom_site_label_2
_geom_angle_atom_site_label_3
_geom_angle_site_symmetry_3
_geom_angle
_geom_angle_publ_flag
N1 Cd N3 . 93.9(2) yes
N1 Cd ON . 87.1(2) yes
N3 Cd ON . 89.0(2) yes
C1 Ni C2 . 90.9(2) yes
Cd N1 C1 . 145.6(4) yes
Cd N3 C3 . 118.8(3) yes
Cd ON C6 . 125.0(7) yes
Cd ON C61 . 107.0(9) yes
Ni C1 N1 . 177.3(5) yes
Ni C2 N2 . 179.3(6) yes
N3 C3 C4 . 113.4(4) yes
C3 C4 C5 . 112.4(4) yes
C4 C5 C4 2 112.8(6) yes
ON C6 C6 2_655 117.1(9) yes
ON C61 C61 2_655 89(2) yes
Cd N3 H1 . 98(4) no
C3 N3 H1 . 101(4) no
Cd N3 H2 . 111(5) no
C3 N3 H2 . 104(5) no
H1 N3 H2 . 126(6) no
N3 C3 H3 . 116(3) no
C4 C3 H3 . 116(3) no
N3 C3 H4 . 109(3) no
C4 C3 H4 . 114(3) no
H3 C3 H4 . 84(4) no
C3 C4 H5 . 107(3) no
C5 C4 H5 . 110(3) no
C3 C4 H6 . 106(3) no
C5 C4 H6 . 111(3) no
H5 C4 H6 . 111(4) no
C4 C5 H7 . 114(3) no
H7 C5 H7 2 98(5) no

loop_
_geom_bond_atom_site_label_1
_geom_bond_atom_site_label_2
_geom_bond_site_symmetry_2
_geom_bond_distance
_geom_bond_publ_flag
Cd N1 . 2.351(4) yes
Cd N3 . 2.308(4) yes
Cd ON . 2.377(5) yes
Ni C1 . 1.865(5) yes
Ni C2 . 1.867(6) yes
C1 N1 . 1.142(6) yes
C2 N2 . 1.140(7) yes
N3 C3 . 1.485(6) yes
C3 C4 . 1.509(7) yes
C4 C5 . 1.527(6) yes
ON C6 . 1.439(9) yes
ON C61 . 1.63(3) yes
C6 C6 2_655 1.47(2) yes
C61 C61 2_655 1.78(5) yes
N3 H1 . .96(7) no
N3 H2 . .75(5) no
C3 H3 . .96(6) no
C3 H4 . 1.09(6) no
C4 H5 . 1.00(5) no
C4 H6 . 1.05(5) no
C5 H7 . 1.05(6) no

loop_
_geom_contact_atom_site_label_1
_geom_contact_atom_site_label_2
_geom_contact_distance
_geom_contact_site_symmetry_2
_geom_contact_publ_flag
N2 ON 2.951(10) 6 yes
